data_4310759
loop_
_publ_author_name
'Isabel Garc\'ia Santos'
'Ulrich Abram'
'Roger Alberto'
'Ezequiel V\'azquez L\'opez'
'Agust\'in S\'anchez'

_publ_contact_author
;
      Ulrich Abram
      Free University of Berlin     
      Institute of Chemistry             
      Fabeckstrasse 34-36                     
      D-14195 Berlin         
      Germany                          
;
_publ_contact_author_email abram@chemie.fu-berlin.de
_publ_contact_author_fax '0049 (0)30 838 52676'
_publ_contact_author_phone '0049 (0)30 838 54002'
_publ_section_title
;
 Tricarbonylrhenium(I) Complexes with Thiosemicarbazone Derivatives of
 2-Acetylpyridine and 2-Pyridine Formamide Showing Two Unusual
 Coordination Modes of Tridentate Thiosemicarbazone Ligands
;
_journal_name_full 'Inorganic Chemistry'
_journal_page_first 1834
_journal_page_last 1836
_journal_paper_doi 10.1021/ic035367u
_journal_volume 43
_journal_year 2004
_chemical_formula_moiety '[Re(CO)3Br(SB)]'
_chemical_formula_sum 'C13 H14 Br N2 O3 Re'
_chemical_formula_weight 512.37
_chemical_name_common '[Re(CO)3Br(SB)]'
_chemical_name_systematic '[2-(1-n-butyliminomethyl)pyridine-N,N]bromotricarbonylrhenium(I)'
_space_group_IT_number 2
_symmetry_cell_setting triclinic
_symmetry_space_group_name_Hall '-P 1'
_symmetry_space_group_name_H-M 'P -1'
_atom_sites_solution_hydrogens geom
_atom_sites_solution_primary Patterson
_atom_sites_solution_secondary difmap
_audit_creation_method SHELXL
_cell_angle_alpha 77.57(5)
_cell_angle_beta 77.81(5)
_cell_angle_gamma 82.06(5)
_cell_formula_units_Z 2
_cell_length_a 7.218(5)
_cell_length_b 8.088(6)
_cell_length_c 13.936(9)
_cell_measurement_reflns_used 25
_cell_measurement_temperature 293(2)
_cell_measurement_theta_max 13.58
_cell_measurement_theta_min 7.81
_cell_volume 772.9(10)
_computing_cell_refinement CAD4
_computing_data_collection CAD4
_computing_data_reduction 'HELENA, PLATON (Spek, 1994)'
_computing_molecular_graphics 'SCHAKAL (Keller, 1992), ZORTEP (Zsolnai, 1994)'
_computing_publication_material 'SHELXL-93 (Sheldrick, 1993)'
_computing_structure_refinement 'SHELXL-93 (Sheldrick, 1993)'
_computing_structure_solution 'SHELXS-86 (Sheldrick, 1990)'
_diffrn_ambient_temperature 293(2)
_diffrn_measurement_device CAD4
_diffrn_measurement_method 'omega scans'
_diffrn_radiation_monochromator graphite
_diffrn_radiation_source 'fine-focus sealed tube'
_diffrn_radiation_type MoKa
_diffrn_radiation_wavelength 0.71073
_diffrn_reflns_av_R_equivalents 0.0309
_diffrn_reflns_av_sigmaI/netI 0.0282
_diffrn_reflns_limit_h_max 9
_diffrn_reflns_limit_h_min -1
_diffrn_reflns_limit_k_max 10
_diffrn_reflns_limit_k_min -10
_diffrn_reflns_limit_l_max 17
_diffrn_reflns_limit_l_min -17
_diffrn_reflns_number 4190
_diffrn_reflns_theta_max 27.01
_diffrn_reflns_theta_min 3.01
_diffrn_standards_decay_% 0
_diffrn_standards_interval_count 200
_diffrn_standards_interval_time 3600
_diffrn_standards_number 3
_exptl_absorpt_coefficient_mu 10.453
_exptl_absorpt_correction_T_max 0.94169
_exptl_absorpt_correction_T_min 0.73337
_exptl_absorpt_correction_type psi-scan
_exptl_crystal_colour colourless
_exptl_crystal_density_diffrn 2.202
_exptl_crystal_density_meas ?
_exptl_crystal_description needle
_exptl_crystal_F_000 480
_exptl_crystal_size_max 0.15
_exptl_crystal_size_mid 0.05
_exptl_crystal_size_min 0.05
_refine_diff_density_max 1.255
_refine_diff_density_min -1.128
_refine_diff_density_rms .127
_refine_ls_extinction_method none
_refine_ls_goodness_of_fit_all 1.115
_refine_ls_goodness_of_fit_obs 1.132
_refine_ls_hydrogen_treatment 'riding model'
_refine_ls_matrix_type full
_refine_ls_number_parameters 181
_refine_ls_number_reflns 3377
_refine_ls_number_restraints 1
_refine_ls_restrained_S_all 1.120
_refine_ls_restrained_S_obs 1.137
_refine_ls_R_factor_all 0.0347
_refine_ls_R_factor_obs 0.0299
_refine_ls_shift/esd_max 0.000
_refine_ls_shift/esd_mean 0.000
_refine_ls_structure_factor_coef Fsqd
_refine_ls_weighting_details 'w=1/[s^2^(Fo^2^)+( 0.0391P)^2^+1.6299P] where P=(Fo^2^+2Fc^2^)/3'
_refine_ls_weighting_scheme calc
_refine_ls_wR_factor_all 0.0804
_refine_ls_wR_factor_obs 0.0780
_reflns_number_observed 3102
_reflns_number_total 3377
_reflns_observed_criterion >2sigma(I)
_cod_data_source_file ic035367usi20040130_124545_3.cif
_cod_data_source_block sb
_cod_depositor_comments
;
The following automatic conversions were performed:
'_exptl_absorpt_correction_type' value 'Psi scan' changed to 'psi-scan'
according to '/home/saulius/struct/CIF-dictionaries/cif_core.dic'
dictionary named 'cif_core.dic' version 2.4.1 from 2010-06-29.

Automatic conversion script
Id: cif_fix_enum 1527 2010-12-29 10:47:43Z saulius 

The following automatic conversions were performed:

'_exptl_crystal_density_meas' value 'none' was changed to '?' - the
value is perceived as not measured.

Automatic conversion script
Id: cif_fix_values 3008 2015-01-20 13:52:24Z robertas 

The following automatic conversions were performed:

'_refine_ls_weighting_scheme' value 'calc w=1/[s^2^(Fo^2^)+(
0.0391P)^2^+1.6299P] where P=(Fo^2^+2Fc^2^)/3' was changed to 'calc'.
New tag '_refine_ls_weighting_details' was created. The value of the
new tag was set to 'w=1/[s^2^(Fo^2^)+( 0.0391P)^2^+1.6299P] where
P=(Fo^2^+2Fc^2^)/3'.

Automatic conversion script
Id: cif_fix_values 3143 2015-03-26 13:38:13Z robertas 
;
_cod_original_cell_volume 772.9(9)
_cod_database_code 4310759

loop_
_symmetry_equiv_pos_as_xyz
'x, y, z'
'-x, -y, -z'

loop_
_atom_site_aniso_label
_atom_site_aniso_U_11
_atom_site_aniso_U_22
_atom_site_aniso_U_33
_atom_site_aniso_U_23
_atom_site_aniso_U_13
_atom_site_aniso_U_12
Re 0.03266(13) 0.04821(14) 0.03792(13) -0.01005(9) -0.00279(8) -0.01035(9)
Br 0.0401(3) 0.0515(3) 0.0643(4) -0.0095(3) -0.0052(3) -0.0070(3)
C1 0.040(3) 0.067(4) 0.058(4) -0.013(3) -0.002(3) -0.010(3)
C2 0.046(3) 0.054(4) 0.055(4) -0.007(3) -0.012(3) -0.011(3)
C3 0.052(3) 0.053(4) 0.039(3) -0.008(3) -0.001(3) -0.012(3)
O1 0.070(3) 0.107(5) 0.061(3) -0.023(3) 0.028(3) -0.022(3)
O2 0.082(4) 0.077(4) 0.107(5) -0.016(3) -0.046(4) -0.027(3)
O3 0.086(4) 0.072(4) 0.066(3) -0.005(3) -0.014(3) 0.005(3)
N11 0.035(2) 0.042(2) 0.037(2) -0.009(2) -0.003(2) -0.007(2)
C12 0.043(3) 0.051(3) 0.044(3) -0.012(3) -0.010(2) -0.006(2)
C13 0.053(4) 0.051(3) 0.042(3) -0.012(3) -0.001(3) -0.006(3)
C14 0.051(4) 0.051(3) 0.045(3) -0.008(3) 0.008(3) -0.006(3)
C15 0.038(3) 0.048(3) 0.051(3) -0.008(3) -0.002(3) -0.007(2)
C16 0.034(3) 0.049(3) 0.041(3) -0.009(2) -0.008(2) -0.006(2)
C17 0.042(3) 0.058(4) 0.044(3) -0.012(3) -0.007(2) -0.013(3)
N18 0.038(2) 0.059(3) 0.043(3) -0.014(2) -0.005(2) -0.012(2)
C19 0.060(4) 0.082(5) 0.054(4) -0.027(4) -0.010(3) -0.020(4)
C20 0.089(6) 0.108(7) 0.060(5) -0.018(5) -0.027(4) -0.023(5)
C21 0.158(13) 0.242(18) 0.064(7) -0.056(9) -0.012(7) -0.074(13)
C22 0.175(17) 0.334(29) 0.179(17) -0.187(20) 0.062(14) -0.049(18)

loop_
_atom_site_label
_atom_site_type_symbol
_atom_site_fract_x
_atom_site_fract_y
_atom_site_fract_z
_atom_site_U_iso_or_equiv
_atom_site_thermal_displace_type
_atom_site_occupancy
_atom_site_calc_flag
_atom_site_refinement_flags
_atom_site_disorder_group
Re Re 0.11880(3) 0.17368(3) 0.23176(2) 0.03928(9) Uani 1 d . .
Br Br -0.02911(9) 0.47881(8) 0.16430(5) 0.0527(2) Uani 1 d . .
C1 C -0.0512(9) 0.1683(9) 0.3574(5) 0.055(2) Uani 1 d . .
C2 C -0.0573(9) 0.0649(9) 0.1881(5) 0.0514(15) Uani 1 d . .
C3 C 0.2329(9) -0.0457(9) 0.2820(5) 0.0487(14) Uani 1 d . .
O1 O -0.1547(8) 0.1668(9) 0.4322(4) 0.083(2) Uani 1 d . .
O2 O -0.1584(9) -0.0029(8) 0.1591(5) 0.083(2) Uani 1 d . .
O3 O 0.2954(9) -0.1772(8) 0.3124(4) 0.077(2) Uani 1 d . .
N11 N 0.3251(6) 0.2115(6) 0.0921(3) 0.0381(10) Uani 1 d . .
C12 C 0.3053(9) 0.1810(8) 0.0043(5) 0.0452(13) Uani 1 d . .
H12 H 0.1941(9) 0.1389(8) 0.0003(5) 0.054 Uiso 1 calc R .
C13 C 0.4441(9) 0.2100(8) -0.0805(5) 0.0494(14) Uani 1 d . .
H13 H 0.4258(9) 0.1887(8) -0.1407(5) 0.059 Uiso 1 calc R .
C14 C 0.6098(9) 0.2706(8) -0.0752(5) 0.0517(15) Uani 1 d . .
H14 H 0.7068(9) 0.2876(8) -0.1311(5) 0.062 Uiso 1 calc R .
C15 C 0.6295(8) 0.3057(8) 0.0142(5) 0.0467(13) Uani 1 d . .
H15 H 0.7394(8) 0.3486(8) 0.0193(5) 0.056 Uiso 1 calc R .
C16 C 0.4854(8) 0.2768(8) 0.0958(4) 0.0410(12) Uani 1 d . .
C17 C 0.4857(9) 0.3249(8) 0.1903(5) 0.0470(13) Uani 1 d . .
H17 H 0.5892(9) 0.3729(8) 0.1993(5) 0.056 Uiso 1 calc R .
N18 N 0.3427(7) 0.3004(7) 0.2604(4) 0.0458(11) Uani 1 d . .
C19 C 0.3379(11) 0.3605(10) 0.3543(5) 0.062(2) Uani 1 d D .
H19A H 0.4424(11) 0.4295(10) 0.3449(5) 0.075 Uiso 1 calc R .
H19B H 0.2199(11) 0.4313(10) 0.3697(5) 0.075 Uiso 1 calc R .
C20 C 0.3527(14) 0.2188(13) 0.4384(6) 0.082(3) Uani 1 d D .
H20A H 0.4678(14) 0.1456(13) 0.4210(6) 0.099 Uiso 1 calc R .
H20B H 0.2454(14) 0.1527(13) 0.4487(6) 0.099 Uiso 1 calc R .
C21 C 0.3567(21) 0.2723(23) 0.5355(9) 0.147(6) Uani 1 d D .
H21A H 0.4013(21) 0.1724(23) 0.5803(9) 0.176 Uiso 1 calc R .
H21B H 0.4521(21) 0.3521(23) 0.5213(9) 0.176 Uiso 1 calc R .
C22 C 0.2046(26) 0.3396(30) 0.5838(15) 0.220(11) Uani 1 d D .
H22A H 0.2309(26) 0.3657(30) 0.6433(15) 0.330 Uiso 1 calc R .
H22B H 0.1087(26) 0.2614(30) 0.6017(15) 0.330 Uiso 1 calc R .
H22C H 0.1601(26) 0.4422(30) 0.5425(15) 0.330 Uiso 1 calc R .

loop_
_atom_type_symbol
_atom_type_description
_atom_type_scat_dispersion_real
_atom_type_scat_dispersion_imag
_atom_type_scat_source
C C .0033 .0016 'International Tables Vol C Tables 4.2.6.8 and 6.1.1.4'
H H .0000 .0000 'International Tables Vol C Tables 4.2.6.8 and 6.1.1.4'
N N .0061 .0033 'International Tables Vol C Tables 4.2.6.8 and 6.1.1.4'
O O .0106 .0060 'International Tables Vol C Tables 4.2.6.8 and 6.1.1.4'
Br Br -.2901 2.4595 'International Tables Vol C Tables 4.2.6.8 and 6.1.1.4'
Re Re -1.0185 7.2310 'International Tables Vol C Tables 4.2.6.8 and 6.1.1.4'

loop_
_geom_angle_atom_site_label_1
_geom_angle_atom_site_label_2
_geom_angle_atom_site_label_3
_geom_angle
_geom_angle_site_symmetry_1
_geom_angle_site_symmetry_3
_geom_angle_publ_flag
C3 Re C2 88.3(3) . . ?
C3 Re C1 89.4(3) . . ?
C2 Re C1 89.2(3) . . ?
C3 Re N18 92.5(2) . . ?
C2 Re N18 172.0(2) . . ?
C1 Re N18 98.8(3) . . ?
C3 Re N11 94.7(2) . . ?
C2 Re N11 97.6(2) . . ?
C1 Re N11 172.1(2) . . ?
N18 Re N11 74.3(2) . . ?
C3 Re Br 178.2(2) . . ?
C2 Re Br 93.5(2) . . ?
C1 Re Br 90.8(2) . . ?
N18 Re Br 85.7(2) . . ?
N11 Re Br 84.90(14) . . ?
O1 C1 Re 179.1(7) . . ?
O2 C2 Re 177.5(7) . . ?
O3 C3 Re 178.0(6) . . ?
C12 N11 C16 118.1(5) . . ?
C12 N11 Re 126.5(4) . . ?
C16 N11 Re 115.4(4) . . ?
N11 C12 C13 122.2(6) . . ?
C14 C13 C12 119.3(6) . . ?
C13 C14 C15 118.8(6) . . ?
C16 C15 C14 119.3(6) . . ?
N11 C16 C15 122.2(6) . . ?
N11 C16 C17 114.5(5) . . ?
C15 C16 C17 123.1(5) . . ?
N18 C17 C16 119.0(5) . . ?
C17 N18 C19 118.7(6) . . ?
C17 N18 Re 116.4(4) . . ?
C19 N18 Re 124.9(4) . . ?
C20 C19 N18 111.8(7) . . ?
C19 C20 C21 114.2(10) . . ?
C22 C21 C20 119.8(14) . . ?

loop_
_geom_bond_atom_site_label_1
_geom_bond_atom_site_label_2
_geom_bond_distance
_geom_bond_site_symmetry_2
_geom_bond_publ_flag
Re C3 1.904(7) . ?
Re C2 1.904(7) . ?
Re C1 1.909(7) . ?
Re N18 2.174(5) . ?
Re N11 2.178(5) . ?
Re Br 2.610(2) . ?
C1 O1 1.146(8) . ?
C2 O2 1.153(8) . ?
C3 O3 1.125(8) . ?
N11 C12 1.338(8) . ?
N11 C16 1.352(7) . ?
C12 C13 1.378(9) . ?
C13 C14 1.376(9) . ?
C14 C15 1.375(9) . ?
C15 C16 1.372(8) . ?
C16 C17 1.452(8) . ?
C17 N18 1.267(8) . ?
N18 C19 1.483(8) . ?
C19 C20 1.462(11) . ?
C20 C21 1.514(13) . ?
C21 C22 1.28(2) . ?
